data_7008338
loop_
_publ_author_name
'Wang, Ming-Sheng'
'Guo, Guo-Cong'
'Fu, Ming-Lai'
'Xu, Ling'
'Cai, Li-Zhen'
'Huang, Jin-Shun'

_publ_section_title
;
 Self-assembly of copper(ii) complexes with ladder, bi-rack,
 rack--ladder--rack and layer structures by the directional-bonding
 approach using a T-shaped ligand.
;
_journal_issue 17
_journal_name_full 'Dalton transactions (Cambridge, England : 2003)'
_journal_page_first 2899
_journal_page_last 2907
_journal_paper_doi 10.1039/b501782c
_journal_year 2005
_chemical_formula_moiety 'C11 H16 Cu N2 O9'
_chemical_formula_sum 'C11 H16 Cu N2 O9'
_chemical_formula_weight 383.80
_chemical_name_systematic
;
?
;
_space_group_IT_number 2
_symmetry_cell_setting triclinic
_symmetry_space_group_name_Hall '-P 1'
_symmetry_space_group_name_H-M 'P -1'
_atom_sites_solution_hydrogens geom
_atom_sites_solution_primary direct
_atom_sites_solution_secondary difmap
_audit_creation_method SHELXL-97
_cell_angle_alpha 80.08(3)
_cell_angle_beta 67.62(3)
_cell_angle_gamma 74.18(3)
_cell_formula_units_Z 2
_cell_length_a 8.868(2)
_cell_length_b 9.344(2)
_cell_length_c 10.907(2)
_cell_measurement_reflns_used 1530
_cell_measurement_temperature 293(2)
_cell_measurement_theta_max 25.0264
_cell_measurement_theta_min 3.1582
_cell_volume 801.7(4)
_computing_cell_refinement 'CrystalClear (Rigaku Corp., 2002)'
_computing_data_collection 'CrystalClear (Rigaku Corp., 2002)'
_computing_data_reduction 'CrystalClear (Rigaku Corp., 2002)'
_computing_publication_material 'Siemens SHELXTL^TM^ 5'
_computing_structure_refinement 'Siemens SHELXTL^TM^ 5'
_computing_structure_solution 'Siemens SHELXTL^TM^ 5'
_diffrn_ambient_temperature 293(2)
_diffrn_measured_fraction_theta_full 0.974
_diffrn_measured_fraction_theta_max 0.974
_diffrn_measurement_device_type 'Rigaku Mercury CCD'
_diffrn_measurement_method \w
_diffrn_radiation_monochromator graphite
_diffrn_radiation_source 'rotating-anode generator'
_diffrn_radiation_type MoK\a
_diffrn_radiation_wavelength 0.71073
_diffrn_reflns_av_R_equivalents 0.086
_diffrn_reflns_av_sigmaI/netI 0.1985
_diffrn_reflns_limit_h_max 10
_diffrn_reflns_limit_h_min -9
_diffrn_reflns_limit_k_max 11
_diffrn_reflns_limit_k_min -10
_diffrn_reflns_limit_l_max 12
_diffrn_reflns_limit_l_min 0
_diffrn_reflns_number 2757
_diffrn_reflns_theta_full 25.03
_diffrn_reflns_theta_max 25.03
_diffrn_reflns_theta_min 3.78
_exptl_absorpt_coefficient_mu 1.409
_exptl_absorpt_correction_T_max 1.0000
_exptl_absorpt_correction_T_min 0.5141
_exptl_absorpt_correction_type multi-scan
_exptl_absorpt_process_details 'Sphere (Rigaku CrystalClear)'
_exptl_crystal_colour Blue
_exptl_crystal_density_diffrn 1.590
_exptl_crystal_density_method 'not measured'
_exptl_crystal_description Prism
_exptl_crystal_F_000 394
_exptl_crystal_size_max 0.2000
_exptl_crystal_size_mid 0.1800
_exptl_crystal_size_min 0.1000
_refine_diff_density_max 1.124
_refine_diff_density_min -0.660
_refine_diff_density_rms 0.122
_refine_ls_extinction_method none
_refine_ls_goodness_of_fit_ref 1.001
_refine_ls_hydrogen_treatment constr
_refine_ls_matrix_type full
_refine_ls_number_parameters 196
_refine_ls_number_reflns 2757
_refine_ls_number_restraints 31
_refine_ls_restrained_S_all 1.009
_refine_ls_R_factor_all 0.1887
_refine_ls_R_factor_gt 0.0977
_refine_ls_shift/su_max 0.000
_refine_ls_shift/su_mean 0.000
_refine_ls_structure_factor_coef Fsqd
_refine_ls_weighting_details 'calc w=1/[\s^2^(Fo^2^)+(0.0952P)^2^+0.0000P] where P=(Fo^2^+2Fc^2^)/3'
_refine_ls_wR_factor_gt 0.2041
_refine_ls_wR_factor_ref 0.2609
_reflns_number_gt 1177
_reflns_number_total 2757
_reflns_threshold_expression >2sigma(I)
_cod_data_source_file b501782c.txt
_cod_data_source_block 2b
_cod_depositor_comments
;
The following automatic conversions were performed:
'_symmetry_cell_setting' value 'Triclinic' changed to 'triclinic'
according to '/home/saulius/struct/CIF-dictionaries/cif_core.dic'
dictionary named 'cif_core.dic' version 2.4.1 from 2010-06-29.

Automatic conversion script
Id: cif_fix_enum 1527 2010-12-29 10:47:43Z saulius 
;
_cod_original_cell_volume 801.7(3)
_cod_original_sg_symbol_H-M P-1
_cod_database_code 7008338

loop_
_symmetry_equiv_pos_as_xyz
'x, y, z'
'-x, -y, -z'

loop_
_atom_site_label
_atom_site_type_symbol
_atom_site_fract_x
_atom_site_fract_y
_atom_site_fract_z
_atom_site_U_iso_or_equiv
_atom_site_adp_type
_atom_site_occupancy
_atom_site_symmetry_multiplicity
_atom_site_calc_flag
_atom_site_refinement_flags
_atom_site_disorder_assembly
_atom_site_disorder_group
Cu1 Cu 0.89678(4) 0.22787(4) 0.47834(4) 0.04294(12) Uani 1 1 d . . .
O1W O 1.0388(2) 0.0855(2) 0.3399(2) 0.0467(7) Uani 1 1 d . . .
O11 O 0.7010(2) 0.1765(2) 0.47853(19) 0.0449(7) Uani 1 1 d . . .
O12 O 0.6521(2) 0.0485(3) 0.6784(2) 0.0618(9) Uani 1 1 d . . .
O13 O 0.1023(2) 0.2657(2) 0.47664(19) 0.0479(7) Uani 1 1 d . . .
O14 O 0.0839(2) 0.1401(2) 0.6724(2) 0.0501(8) Uani 1 1 d . . .
O15 O 0.1954(3) 0.5228(2) 0.6120(2) 0.0562(8) Uani 1 1 d . . .
O16 O 0.2492(2) 0.6119(2) 0.40172(18) 0.0405(7) Uani 1 1 d . . .
C11 C 0.6020(3) 0.1193(3) 0.5858(3) 0.0467(11) Uani 1 1 d . . .
C12 C 0.4276(3) 0.1262(3) 0.6004(3) 0.0406(9) Uani 1 1 d . . .
H12A H 0.3773 0.0524 0.6568 0.049 Uiso 1 1 calc R . .
C13 C 0.3370(3) 0.2268(3) 0.5411(3) 0.0427(10) Uani 1 1 d . . .
C14 C 0.1576(3) 0.2118(3) 0.5680(3) 0.0430(10) Uani 1 1 d . . .
C15 C 0.3884(3) 0.3562(3) 0.4426(3) 0.0396(10) Uani 1 1 d . . .
H15A H 0.5013 0.3592 0.4316 0.047 Uiso 1 1 calc R . .
H15B H 0.3877 0.3418 0.3568 0.047 Uiso 1 1 calc R . .
C16 C 0.2706(3) 0.5011(3) 0.4904(3) 0.0376(9) Uani 1 1 d . . .
C21 C 0.8278(2) 0.6346(2) -0.1018(2) 0.0763(15) Uani 1 1 d G . .
H21A H 0.8664 0.7154 -0.1555 0.092 Uiso 1 1 calc R . .
C22 C 0.7984(3) 0.5261(3) -0.1570(3) 0.0873(16) Uani 1 1 d GDU . .
H22A H 0.8173 0.5342 -0.2476 0.105 Uiso 1 1 calc R . .
C23 C 0.7408(4) 0.4054(3) -0.0768(4) 0.0990(15) Uani 1 1 d GU . .
C24 C 0.7125(5) 0.3933(3) 0.0586(3) 0.1097(18) Uani 1 1 d GDU . .
H24A H 0.6739 0.3125 0.1123 0.132 Uiso 1 1 calc R . .
C25 C 0.7419(5) 0.5018(4) 0.1138(2) 0.166(2) Uani 1 1 d GU . .
H25A H 0.7230 0.4936 0.2044 0.199 Uiso 1 1 calc R . .
N21 N 0.7995(3) 0.6225(3) 0.0336(2) 0.1381(18) Uani 1 1 d GU . .
H21B H 0.8177 0.6896 0.0677 0.166 Uiso 1 1 calc R . .
N22 N 0.6948(6) 0.3169(5) -0.1177(4) 0.177(3) Uani 1 1 d D . .
H22B H 0.6975 0.3284 -0.1984 0.212 Uiso 1 1 calc R . .
H22C H 0.6597 0.2433 -0.0658 0.212 Uiso 1 1 calc R . .
O2W O 0.4362(3) -0.0509(3) 0.9208(3) 0.0915(12) Uani 1 1 d . . .
O3W O 0.1140(3) 0.0920(4) 0.9190(3) 0.1075(15) Uani 1 1 d . . .

loop_
_atom_site_aniso_label
_atom_site_aniso_U_11
_atom_site_aniso_U_22
_atom_site_aniso_U_33
_atom_site_aniso_U_23
_atom_site_aniso_U_13
_atom_site_aniso_U_12
Cu1 0.03548(15) 0.05062(19) 0.05065(19) -0.00336(16) -0.01642(13) -0.02087(13)
O1W 0.0326(9) 0.0525(11) 0.0575(12) -0.0143(9) -0.0090(8) -0.0173(8)
O11 0.0303(9) 0.0566(12) 0.0540(11) -0.0098(9) -0.0167(8) -0.0135(8)
O12 0.0293(9) 0.0847(16) 0.0717(14) 0.0035(13) -0.0226(9) -0.0124(10)
O13 0.0416(9) 0.0602(12) 0.0534(11) 0.0045(10) -0.0234(8) -0.0256(8)
O14 0.0342(9) 0.0456(11) 0.0762(13) 0.0001(10) -0.0238(8) -0.0147(8)
O15 0.0621(12) 0.0554(12) 0.0577(12) -0.0168(10) -0.0204(9) -0.0173(9)
O16 0.0418(9) 0.0463(11) 0.0364(10) -0.0019(9) -0.0166(7) -0.0113(8)
C11 0.0460(14) 0.0351(16) 0.0749(18) -0.0103(14) -0.0369(12) -0.0080(12)
C12 0.0349(12) 0.0500(15) 0.0503(15) -0.0106(12) -0.0199(10) -0.0198(11)
C13 0.0346(12) 0.0645(18) 0.0396(14) -0.0131(13) -0.0129(10) -0.0228(11)
C14 0.0417(13) 0.0348(15) 0.0615(17) 0.0064(14) -0.0257(12) -0.0185(11)
C15 0.0335(12) 0.0370(15) 0.0558(16) 0.0006(14) -0.0227(11) -0.0124(11)
C16 0.0490(12) 0.0441(15) 0.0390(13) 0.0101(12) -0.0295(10) -0.0288(10)
C21 0.087(2) 0.094(3) 0.057(2) 0.021(2) -0.0274(17) -0.0474(18)
C22 0.079(2) 0.109(3) 0.068(2) -0.0137(19) -0.0270(16) -0.0055(18)
C23 0.095(2) 0.102(2) 0.129(2) -0.0339(18) -0.0511(15) -0.0361(16)
C24 0.098(2) 0.103(3) 0.113(3) 0.025(2) -0.0309(19) -0.0277(19)
C25 0.149(3) 0.179(3) 0.151(3) -0.004(3) -0.054(2) -0.011(2)
N21 0.115(2) 0.138(3) 0.154(3) 0.000(2) -0.0517(18) -0.0185(19)
N22 0.201(5) 0.172(5) 0.166(4) -0.050(3) -0.079(3) -0.013(4)
O2W 0.0831(17) 0.109(2) 0.0720(16) 0.0295(15) -0.0254(13) -0.0299(14)
O3W 0.0620(16) 0.162(3) 0.0878(19) -0.015(2) -0.0125(15) -0.0257(17)

loop_
_atom_type_symbol
_atom_type_description
_atom_type_scat_dispersion_real
_atom_type_scat_dispersion_imag
_atom_type_scat_source
C C 0.0033 0.0016 'International Tables Vol C Tables 4.2.6.8 and 6.1.1.4'
H H 0.0000 0.0000 'International Tables Vol C Tables 4.2.6.8 and 6.1.1.4'
N N 0.0061 0.0033 'International Tables Vol C Tables 4.2.6.8 and 6.1.1.4'
O O 0.0106 0.0060 'International Tables Vol C Tables 4.2.6.8 and 6.1.1.4'
Cu Cu 0.3201 1.2651 'International Tables Vol C Tables 4.2.6.8 and 6.1.1.4'

loop_
_geom_angle_atom_site_label_1
_geom_angle_atom_site_label_2
_geom_angle_atom_site_label_3
_geom_angle
_geom_angle_site_symmetry_1
_geom_angle_site_symmetry_3
_geom_angle_publ_flag
O11 Cu1 O13 176.15(8) . 1_655 ?
O11 Cu1 O16 89.72(9) . 2_666 ?
O13 Cu1 O16 93.60(9) 1_655 2_666 ?
O11 Cu1 O1W 89.46(9) . . ?
O13 Cu1 O1W 87.50(9) 1_655 . ?
O16 Cu1 O1W 172.93(8) 2_666 . ?
O11 Cu1 O15 89.54(9) . 2_666 ?
O13 Cu1 O15 93.83(9) 1_655 2_666 ?
O16 Cu1 O15 59.38(8) 2_666 2_666 ?
O1W Cu1 O15 113.59(8) . 2_666 ?
C11 O11 Cu1 120.9(2) . . ?
C14 O13 Cu1 120.95(19) . 1_455 ?
C16 O15 Cu1 82.00(16) . 2_666 ?
C16 O16 Cu1 99.96(15) . 2_666 ?
O12 C11 O11 122.0(3) . . ?
O12 C11 C12 117.2(2) . . ?
O11 C11 C12 120.6(3) . . ?
C13 C12 C11 126.0(3) . . ?
C12 C13 C15 128.0(3) . . ?
C12 C13 C14 117.7(3) . . ?
C15 C13 C14 114.2(3) . . ?
O13 C14 O14 125.2(3) . . ?
O13 C14 C13 115.1(2) . . ?
O14 C14 C13 119.5(3) . . ?
C16 C15 C13 110.6(2) . . ?
O15 C16 O16 118.6(2) . . ?
O15 C16 C15 122.8(2) . . ?
O16 C16 C15 118.6(2) . . ?
C22 C21 N21 120.0 . . ?
C23 C22 C21 120.0 . . ?
N22 C23 C22 122.1(3) . . ?
N22 C23 C24 117.4(3) . . ?
C22 C23 C24 120.0 . . ?
C25 C24 C23 120.0 . . ?
N21 C25 C24 120.0 . . ?
C25 N21 C21 120.0 . . ?

loop_
_geom_bond_atom_site_label_1
_geom_bond_atom_site_label_2
_geom_bond_distance
_geom_bond_site_symmetry_2
_geom_bond_publ_flag
Cu1 O11 1.922(2) . ?
Cu1 O13 1.942(2) 1_655 ?
Cu1 O16 1.990(2) 2_666 ?
Cu1 O1W 1.991(2) . ?
Cu1 O15 2.419(2) 2_666 ?
O11 C11 1.298(3) . ?
O12 C11 1.268(4) . ?
O13 C14 1.246(4) . ?
O13 Cu1 1.942(2) 1_455 ?
O14 C14 1.258(3) . ?
O15 C16 1.261(3) . ?
O15 Cu1 2.419(2) 2_666 ?
O16 C16 1.316(3) . ?
O16 Cu1 1.990(2) 2_666 ?
C11 C12 1.478(4) . ?
C12 C13 1.312(4) . ?
C13 C15 1.517(4) . ?
C13 C14 1.546(4) . ?
C15 C16 1.502(4) . ?
C21 C22 1.3900 . ?
C21 N21 1.3900 . ?
C22 C23 1.3900 . ?
C23 N22 1.225(7) . ?
C23 C24 1.3900 . ?
C24 C25 1.3900 . ?
C25 N21 1.3900 . ?
